data_8103060
loop_
_publ_author_name
'Claus M\"uhle'
'J\"urgen Nuss'
'Martin Jansen'

_publ_section_title
;
 Crystal structure of barium dichloridetetracyanoplatinate(IV) hydrate,
 Ba[Pt(CN)4]Cl2 &#x00B7; 4.5H2O
;
_journal_issue 4
_journal_name_full 'Zeitschrift f\"ur Kristallographie - New Crystal Structures'
_journal_page_first 625
_journal_volume 225
_journal_year 2010
_chemical_formula_sum 'C4 H9 Ba Cl2 N4 O4.5 Pt'
_chemical_formula_weight 588.48
_chemical_name_systematic 'barium dichloridetetracyanoplatinate(IV) hydrate'
_space_group_IT_number 139
_symmetry_cell_setting tetragonal
_symmetry_Int_Tables_number 139
_symmetry_space_group_name_Hall '-I 4 2'
_symmetry_space_group_name_H-M 'I 4/m m m'
_atom_sites_solution_hydrogens notdet
_atom_sites_solution_primary direct
_atom_sites_solution_secondary difmap
_audit_creation_method SHELXL-97
_cell_angle_alpha 90.00
_cell_angle_beta 90.00
_cell_angle_gamma 90.00
_cell_formula_units_Z 4
_cell_length_a 9.7430(6)
_cell_length_b 9.7430(6)
_cell_length_c 16.0877(10)
_cell_measurement_reflns_used 4584
_cell_measurement_temperature 296(2)
_cell_measurement_theta_max 33.75
_cell_measurement_theta_min 2.44
_cell_volume 1527.14(16)
_computing_cell_refinement 'SAINT32 (Bruker AXS)'
_computing_data_collection 'SMART32 (Bruker AXS)'
_computing_data_reduction 'SAINT32 (Bruker AXS)'
_computing_molecular_graphics 'ATOMS (Dowty, 2005) [5]'
_computing_structure_refinement 'SHELXL-97 (Sheldrick, 2008) [4]'
_computing_structure_solution 'SHELXS-97 (Sheldrick, 2008) [4]'
_diffrn_ambient_temperature 296(2)
_diffrn_measured_fraction_theta_full 0.994
_diffrn_measured_fraction_theta_max 0.994
_diffrn_measurement_device_type 'SMART APEX, Bruker AXS'
_diffrn_measurement_method \wscans
_diffrn_radiation_monochromator graphite
_diffrn_radiation_probe x-ray
_diffrn_radiation_type MoK\a
_diffrn_radiation_wavelength 0.71073
_diffrn_reflns_av_R_equivalents 0.0360
_diffrn_reflns_av_sigmaI/netI 0.0161
_diffrn_reflns_limit_h_max 15
_diffrn_reflns_limit_h_min -15
_diffrn_reflns_limit_k_max 15
_diffrn_reflns_limit_k_min -15
_diffrn_reflns_limit_l_max 25
_diffrn_reflns_limit_l_min -25
_diffrn_reflns_number 12248
_diffrn_reflns_theta_full 34.97
_diffrn_reflns_theta_max 34.97
_diffrn_reflns_theta_min 2.44
_diffrn_source 'fine-focus sealed tube'
_exptl_absorpt_coefficient_mu 12.070
_exptl_absorpt_correction_T_max 0.3782
_exptl_absorpt_correction_T_min 0.1523
_exptl_absorpt_correction_type multi-scan
_exptl_absorpt_process_details
;
 absorption correction with SADABS,
 G. M. Sheldrick, Bruker AXS, Inc. Madison, WI (1998).
;
_exptl_crystal_colour 'pale green'
_exptl_crystal_density_diffrn 2.560
_exptl_crystal_density_method 'not measured'
_exptl_crystal_description needle
_exptl_crystal_F_000 1060
_exptl_crystal_size_max 0.25
_exptl_crystal_size_mid 0.16
_exptl_crystal_size_min 0.10
_refine_diff_density_max 5.187
_refine_diff_density_min -1.503
_refine_diff_density_rms 0.193
_refine_ls_extinction_method none
_refine_ls_goodness_of_fit_ref 1.069
_refine_ls_hydrogen_treatment undef
_refine_ls_matrix_type full
_refine_ls_number_parameters 32
_refine_ls_number_reflns 1002
_refine_ls_number_restraints 0
_refine_ls_restrained_S_all 1.069
_refine_ls_R_factor_all 0.0277
_refine_ls_R_factor_gt 0.0250
_refine_ls_shift/su_max 0.000
_refine_ls_shift/su_mean 0.000
_refine_ls_structure_factor_coef Fsqd
_refine_ls_weighting_details 'calc w=1/[\s^2^(Fo^2^)+(0.0365P)^2^+3.5949P] where P=(Fo^2^+2Fc^2^)/3'
_refine_ls_weighting_scheme calc
_refine_ls_wR_factor_gt 0.0625
_refine_ls_wR_factor_ref 0.0654
_reflns_number_gt 944
_reflns_number_total 1002
_reflns_threshold_expression >2sigma(I)
_cod_data_source_file 710056.cff
_cod_data_source_block mue48_0m
_cod_original_formula_sum 'C4 H9 Ba Cl2 N4 O4.50 Pt'
_cod_database_code 8103060

loop_
_symmetry_equiv_pos_as_xyz
'x, y, z'
'-x, -y, z'
'-y, x, z'
'y, -x, z'
'-x, y, -z'
'x, -y, -z'
'y, x, -z'
'-y, -x, -z'
'x+1/2, y+1/2, z+1/2'
'-x+1/2, -y+1/2, z+1/2'
'-y+1/2, x+1/2, z+1/2'
'y+1/2, -x+1/2, z+1/2'
'-x+1/2, y+1/2, -z+1/2'
'x+1/2, -y+1/2, -z+1/2'
'y+1/2, x+1/2, -z+1/2'
'-y+1/2, -x+1/2, -z+1/2'
'-x, -y, -z'
'x, y, -z'
'y, -x, -z'
'-y, x, -z'
'x, -y, z'
'-x, y, z'
'-y, -x, z'
'y, x, z'
'-x+1/2, -y+1/2, -z+1/2'
'x+1/2, y+1/2, -z+1/2'
'y+1/2, -x+1/2, -z+1/2'
'-y+1/2, x+1/2, -z+1/2'
'x+1/2, -y+1/2, z+1/2'
'-x+1/2, y+1/2, z+1/2'
'-y+1/2, -x+1/2, z+1/2'
'y+1/2, x+1/2, z+1/2'

loop_
_atom_site_label
_atom_site_type_symbol
_atom_site_fract_x
_atom_site_fract_y
_atom_site_fract_z
_atom_site_U_iso_or_equiv
_atom_site_adp_type
_atom_site_occupancy
_atom_site_symmetry_multiplicity
_atom_site_calc_flag
_atom_site_refinement_flags
_atom_site_disorder_assembly
_atom_site_disorder_group
Pt Pt 0.5000 0.0000 0.0000 0.02555(8) Uani 1 8 d S . .
Ba Ba 0.0000 0.0000 0.28719(3) 0.02724(10) Uani 1 8 d S . .
Cl Cl 0.26081(17) 0.0000 0.0000 0.0508(4) Uani 1 4 d S . .
C C 0.0000 0.3529(5) 0.4126(3) 0.0411(9) Uani 1 2 d S . .
N N 0.0000 0.2661(5) 0.3653(4) 0.0649(14) Uani 1 2 d S . .
O1 O 0.1652(3) 0.1652(3) 0.1885(3) 0.0678(12) Uani 1 2 d S . .
O2 O 0.0000 0.0000 0.4717(11) 0.068(5) Uani 0.50 8 d SP . .

loop_
_atom_site_aniso_label
_atom_site_aniso_U_11
_atom_site_aniso_U_22
_atom_site_aniso_U_33
_atom_site_aniso_U_23
_atom_site_aniso_U_13
_atom_site_aniso_U_12
Pt 0.03101(14) 0.01997(12) 0.02567(13) 0.000 0.000 0.000
Ba 0.02483(12) 0.02483(12) 0.03207(19) 0.000 0.000 0.000
Cl 0.0312(7) 0.0691(11) 0.0520(8) 0.000 0.000 0.000
C 0.046(2) 0.036(2) 0.0408(19) -0.0087(17) 0.000 0.000
N 0.076(4) 0.053(3) 0.065(3) -0.030(2) 0.000 0.000
O1 0.0699(17) 0.0699(17) 0.063(2) 0.0152(14) 0.0152(14) -0.023(2)
O2 0.076(7) 0.076(7) 0.053(9) 0.000 0.000 0.000

loop_
_atom_type_symbol
_atom_type_description
_atom_type_scat_dispersion_real
_atom_type_scat_dispersion_imag
_atom_type_scat_source
C C 0.0033 0.0016 'International Tables Vol C Tables 4.2.6.8 and 6.1.1.4'
H H 0.0000 0.0000 'International Tables Vol C Tables 4.2.6.8 and 6.1.1.4'
N N 0.0061 0.0033 'International Tables Vol C Tables 4.2.6.8 and 6.1.1.4'
O O 0.0106 0.0060 'International Tables Vol C Tables 4.2.6.8 and 6.1.1.4'
Cl Cl 0.1484 0.1585 'International Tables Vol C Tables 4.2.6.8 and 6.1.1.4'
Ba Ba -0.3244 2.2819 'International Tables Vol C Tables 4.2.6.8 and 6.1.1.4'
Pt Pt -1.7033 8.3905 'International Tables Vol C Tables 4.2.6.8 and 6.1.1.4'

loop_
_geom_angle_atom_site_label_1
_geom_angle_atom_site_label_2
_geom_angle_atom_site_label_3
_geom_angle
_geom_angle_site_symmetry_1
_geom_angle_site_symmetry_3
_geom_angle_publ_flag
C Pt C 180.0(2) 25 9_544 ?
C Pt C 91.1(3) 25 26_545 ?
C Pt C 88.9(3) 9_544 26_545 ?
C Pt C 88.9(3) 25 10_554 ?
C Pt C 91.1(3) 9_544 10_554 ?
C Pt C 180.0(2) 26_545 10_554 ?
C Pt Cl 90.0 25 17_655 ?
C Pt Cl 90.0 9_544 17_655 ?
C Pt Cl 90.0 26_545 17_655 ?
C Pt Cl 90.0 10_554 17_655 ?
C Pt Cl 90.0 25 . ?
C Pt Cl 90.0 9_544 . ?
C Pt Cl 90.0 26_545 . ?
C Pt Cl 90.0 10_554 . ?
Cl Pt Cl 180.0 17_655 . ?
O1 Ba O1 110.2(2) . 2 ?
O1 Ba O1 70.90(11) . 4 ?
O1 Ba O1 70.90(11) 2 4 ?
O1 Ba O1 70.90(11) . 3 ?
O1 Ba O1 70.90(11) 2 3 ?
O1 Ba O1 110.2(2) 4 3 ?
O1 Ba N 74.19(13) . 4 ?
O1 Ba N 140.48(5) 2 4 ?
O1 Ba N 74.19(13) 4 4 ?
O1 Ba N 140.48(5) 3 4 ?
O1 Ba N 140.48(5) . 2 ?
O1 Ba N 74.19(13) 2 2 ?
O1 Ba N 74.19(13) 4 2 ?
O1 Ba N 140.48(5) 3 2 ?
N Ba N 79.04(10) 4 2 ?
O1 Ba N 140.48(5) . 3 ?
O1 Ba N 74.19(13) 2 3 ?
O1 Ba N 140.48(5) 4 3 ?
O1 Ba N 74.19(13) 3 3 ?
N Ba N 128.3(3) 4 3 ?
N Ba N 79.04(10) 2 3 ?
O1 Ba N 74.19(13) . . ?
O1 Ba N 140.48(5) 2 . ?
O1 Ba N 140.48(5) 4 . ?
O1 Ba N 74.19(13) 3 . ?
N Ba N 79.04(10) 4 . ?
N Ba N 128.3(3) 2 . ?
N Ba N 79.04(10) 3 . ?
O1 Ba O2 124.90(11) . . ?
O1 Ba O2 124.90(11) 2 . ?
O1 Ba O2 124.90(11) 4 . ?
O1 Ba O2 124.90(11) 3 . ?
N Ba O2 64.14(13) 4 . ?
N Ba O2 64.14(13) 2 . ?
N Ba O2 64.14(13) 3 . ?
N Ba O2 64.14(13) . . ?
N C Pt 177.6(5) . 9_455 ?
C N Ba 163.9(5) . . ?
O2 O2 Ba 180.000(3) 17_556 . ?

loop_
_geom_bond_atom_site_label_1
_geom_bond_atom_site_label_2
_geom_bond_distance
_geom_bond_site_symmetry_2
_geom_bond_publ_flag
Pt C 2.007(4) 25 ?
Pt C 2.007(4) 9_544 ?
Pt C 2.007(4) 26_545 ?
Pt C 2.007(4) 10_554 ?
Pt Cl 2.3304(16) 17_655 ?
Pt Cl 2.3304(16) . ?
Ba O1 2.775(4) . ?
Ba O1 2.775(4) 2 ?
Ba O1 2.775(4) 4 ?
Ba O1 2.775(4) 3 ?
Ba N 2.881(5) 4 ?
Ba N 2.881(5) 2 ?
Ba N 2.881(5) 3 ?
Ba N 2.881(5) . ?
Ba O2 2.968(18) . ?
C N 1.139(6) . ?
C Pt 2.007(4) 9_455 ?
O2 O2 0.91(4) 17_556 ?
